data_7233029
loop_
_publ_author_name
'Baruah, Jubaraj Bikash'
'Singh, Munendra Pal'
'Tarai, Arup'

_publ_section_title
;
 Photo-physical Properties of Salts of a Di-topic Imidazole-Tethered
 Anthracene Derivative in Solid and Solution
;
_journal_name_full CrystEngComm
_journal_paper_doi 10.1039/C9CE00791A
_journal_year 2019
_chemical_formula_moiety 'C21 H22 N3, C7 H5 O4'
_chemical_formula_sum 'C28 H27 N3 O4'
_chemical_formula_weight 469.52
_space_group_crystal_system triclinic
_space_group_IT_number 2
_space_group_name_Hall '-P 1'
_space_group_name_H-M_alt 'P -1'
_symmetry_space_group_name_Hall '-P 1'
_symmetry_space_group_name_H-M 'P -1'
_atom_sites_solution_hydrogens geom
_audit_creation_method SHELXL-2014/7
_audit_update_record
;
2018-09-12 deposited with the CCDC.    2019-07-08 downloaded from the CCDC.
;
_cell_angle_alpha 71.227(6)
_cell_angle_beta 77.368(6)
_cell_angle_gamma 76.688(5)
_cell_formula_units_Z 2
_cell_length_a 9.0814(5)
_cell_length_b 10.8169(7)
_cell_length_c 13.2198(10)
_cell_measurement_reflns_used 2503
_cell_measurement_temperature 296(2)
_cell_measurement_theta_max 27.96
_cell_measurement_theta_min 3.69
_cell_volume 1181.67(14)
_computing_structure_refinement 'SHELXL-2014/7 (Sheldrick, 2014)'
_diffrn_ambient_temperature 296(2)
_diffrn_measured_fraction_theta_full 0.998
_diffrn_measured_fraction_theta_max 0.998
_diffrn_measurement_device_type 'SuperNova, Single source at offset, Eos'
_diffrn_radiation_type MoK\a
_diffrn_radiation_wavelength 0.71073
_diffrn_reflns_av_R_equivalents 0.0174
_diffrn_reflns_av_unetI/netI 0.0327
_diffrn_reflns_Laue_measured_fraction_full 0.998
_diffrn_reflns_Laue_measured_fraction_max 0.998
_diffrn_reflns_limit_h_max 10
_diffrn_reflns_limit_h_min -10
_diffrn_reflns_limit_k_max 12
_diffrn_reflns_limit_k_min -12
_diffrn_reflns_limit_l_max 15
_diffrn_reflns_limit_l_min -15
_diffrn_reflns_number 7849
_diffrn_reflns_point_group_measured_fraction_full 0.998
_diffrn_reflns_point_group_measured_fraction_max 0.998
_diffrn_reflns_theta_full 25.050
_diffrn_reflns_theta_max 25.050
_diffrn_reflns_theta_min 2.949
_exptl_absorpt_coefficient_mu 0.089
_exptl_absorpt_correction_T_max 1.000
_exptl_absorpt_correction_T_min 0.895
_exptl_absorpt_correction_type multi-scan
_exptl_absorpt_process_details multi-scan
_exptl_crystal_colour Yellow
_exptl_crystal_density_diffrn 1.320
_exptl_crystal_description Block
_exptl_crystal_F_000 496
_exptl_crystal_size_max 0.31
_exptl_crystal_size_mid 0.20
_exptl_crystal_size_min 0.13
_refine_diff_density_max 0.148
_refine_diff_density_min -0.185
_refine_diff_density_rms 0.034
_refine_ls_extinction_method none
_refine_ls_goodness_of_fit_ref 1.069
_refine_ls_hydrogen_treatment constr
_refine_ls_matrix_type full
_refine_ls_number_parameters 318
_refine_ls_number_reflns 4174
_refine_ls_number_restraints 0
_refine_ls_restrained_S_all 1.069
_refine_ls_R_factor_all 0.0619
_refine_ls_R_factor_gt 0.0439
_refine_ls_shift/su_max 0.000
_refine_ls_shift/su_mean 0.000
_refine_ls_structure_factor_coef Fsqd
_refine_ls_weighting_details 'w=1/[\s^2^(Fo^2^)+(0.0241P)^2^+0.4196P] where P=(Fo^2^+2Fc^2^)/3'
_refine_ls_weighting_scheme calc
_refine_ls_wR_factor_gt 0.0913
_refine_ls_wR_factor_ref 0.1017
_reflns_Friedel_coverage 0.000
_reflns_number_gt 3137
_reflns_number_total 4174
_reflns_threshold_expression 'I > 2\s(I)'
_cod_data_source_file c9ce00791a2.cif
_cod_data_source_block H2L23DHBA
_cod_database_code 7233029
_shelx_shelxl_version_number 2014/7
_shelx_space_group_comment
;
The symmetry employed for this shelxl refinement is uniquely defined
by the following loop, which should always be used as a source of
symmetry information in preference to the above space-group names.
They are only intended as comments.
;

loop_
_space_group_symop_operation_xyz
'x, y, z'
'-x, -y, -z'

loop_
_atom_site_label
_atom_site_type_symbol
_atom_site_fract_x
_atom_site_fract_y
_atom_site_fract_z
_atom_site_U_iso_or_equiv
_atom_site_adp_type
_atom_site_occupancy
_atom_site_site_symmetry_order
_atom_site_calc_flag
_atom_site_refinement_flags_posn
_atom_site_refinement_flags_adp
O1 O 0.60576(14) 0.40964(12) 0.61635(11) 0.0455(3) Uani 1 1 d . .
O3 O 1.00588(14) 0.17008(14) 0.70103(12) 0.0525(4) Uani 1 1 d . .
H3 H 0.9912 0.2336 0.6479 0.079 Uiso 1 1 calc R U
N3 N 0.66097(16) 0.61446(13) 0.43612(12) 0.0341(3) Uani 1 1 d . .
H3A H 0.6512 0.5445 0.4938 0.041 Uiso 1 1 calc R U
H3B H 0.5757 0.6363 0.4070 0.041 Uiso 1 1 calc R U
O4 O 1.01188(15) -0.02744(14) 0.88143(13) 0.0616(4) Uani 1 1 d . .
H4 H 0.9958 -0.0965 0.9280 0.092 Uiso 1 1 calc R U
O2 O 0.85874(16) 0.37652(15) 0.58619(13) 0.0673(5) Uani 1 1 d . .
N2 N 0.90682(18) 0.54321(15) 0.13626(13) 0.0445(4) Uani 1 1 d . .
C23 C 0.7385(2) 0.24899(17) 0.75161(14) 0.0349(4) Uani 1 1 d . .
N1 N 0.9526(2) 0.72967(18) 0.01340(16) 0.0603(5) Uani 1 1 d . .
C28 C 0.8741(2) 0.16136(18) 0.77263(15) 0.0367(4) Uani 1 1 d . .
C22 C 0.7343(2) 0.35105(18) 0.64457(16) 0.0416(5) Uani 1 1 d . .
C1 C 0.7931(2) 0.57833(18) 0.35633(15) 0.0398(5) Uani 1 1 d . .
H1A H 0.8865 0.5582 0.3871 0.048 Uiso 1 1 calc R U
H1B H 0.8012 0.6536 0.2923 0.048 Uiso 1 1 calc R U
C17 C 0.4235(2) 0.87643(18) 0.47944(17) 0.0427(5) Uani 1 1 d . .
C8 C 0.5352(2) 0.78201(18) 0.53559(16) 0.0400(5) Uani 1 1 d . .
C24 C 0.6067(2) 0.23596(19) 0.82922(16) 0.0445(5) Uani 1 1 d . .
H24 H 0.5155 0.2939 0.8156 0.053 Uiso 1 1 calc R U
C27 C 0.8772(2) 0.05821(18) 0.86906(16) 0.0418(5) Uani 1 1 d . .
C9 C 0.5149(2) 0.74298(18) 0.64902(16) 0.0418(5) Uani 1 1 d . .
C7 C 0.6796(2) 0.72758(18) 0.47095(16) 0.0417(5) Uani 1 1 d . .
H7A H 0.7095 0.7978 0.4074 0.050 Uiso 1 1 calc R U
H7B H 0.7613 0.6982 0.5143 0.050 Uiso 1 1 calc R U
C2 C 0.7783(2) 0.45976(18) 0.32390(16) 0.0437(5) Uani 1 1 d . .
H2A H 0.6812 0.4766 0.2983 0.052 Uiso 1 1 calc R U
H2B H 0.7796 0.3822 0.3864 0.052 Uiso 1 1 calc R U
C14 C 0.3802(2) 0.8027(2) 0.70840(17) 0.0469(5) Uani 1 1 d . .
C26 C 0.7467(2) 0.0489(2) 0.94525(16) 0.0499(5) Uani 1 1 d . .
H26 H 0.7488 -0.0175 1.0106 0.060 Uiso 1 1 calc R U
C3 C 0.9090(2) 0.43336(19) 0.23513(16) 0.0489(5) Uani 1 1 d . .
H3C H 1.0058 0.4184 0.2606 0.059 Uiso 1 1 calc R U
H3D H 0.9015 0.3536 0.2195 0.059 Uiso 1 1 calc R U
C6 C 0.9907(2) 0.6409(2) 0.10188(18) 0.0519(5) Uani 1 1 d . .
H6 H 1.0671 0.6448 0.1370 0.062 Uiso 1 1 calc R U
C16 C 0.2884(2) 0.93415(19) 0.54021(19) 0.0481(5) Uani 1 1 d . .
C25 C 0.6116(2) 0.1380(2) 0.92534(17) 0.0540(6) Uani 1 1 d . .
H25 H 0.5243 0.1311 0.9775 0.065 Uiso 1 1 calc R U
C18 C 0.4367(3) 0.9200(2) 0.36455(18) 0.0527(5) Uani 1 1 d . .
H18 H 0.5228 0.8848 0.3233 0.063 Uiso 1 1 calc R U
C10 C 0.6220(2) 0.6464(2) 0.71104(18) 0.0508(5) Uani 1 1 d . .
H10 H 0.7101 0.6055 0.6754 0.061 Uiso 1 1 calc R U
C15 C 0.2714(2) 0.8961(2) 0.65248(19) 0.0518(6) Uani 1 1 d . .
H15 H 0.1846 0.9345 0.6912 0.062 Uiso 1 1 calc R U
C4 C 0.8075(3) 0.5732(2) 0.06432(18) 0.0586(6) Uani 1 1 d . .
H4A H 0.7338 0.5249 0.0664 0.070 Uiso 1 1 calc R U
C13 C 0.3629(3) 0.7654(2) 0.82386(19) 0.0606(6) Uani 1 1 d . .
H13 H 0.2770 0.8048 0.8625 0.073 Uiso 1 1 calc R U
C19 C 0.3265(3) 1.0118(2) 0.3139(2) 0.0635(6) Uani 1 1 d . .
H19 H 0.3378 1.0382 0.2387 0.076 Uiso 1 1 calc R U
C21 C 0.1766(2) 1.0313(2) 0.4833(2) 0.0604(6) Uani 1 1 d . .
H21 H 0.0900 1.0701 0.5219 0.072 Uiso 1 1 calc R U
C12 C 0.4688(3) 0.6744(3) 0.8775(2) 0.0685(7) Uani 1 1 d . .
H12 H 0.4559 0.6521 0.9526 0.082 Uiso 1 1 calc R U
C20 C 0.1947(3) 1.0677(2) 0.3745(2) 0.0678(7) Uani 1 1 d . .
H20 H 0.1198 1.1301 0.3388 0.081 Uiso 1 1 calc R U
C5 C 0.8377(3) 0.6869(2) -0.01020(19) 0.0660(7) Uani 1 1 d . .
H5 H 0.7872 0.7301 -0.0695 0.079 Uiso 1 1 calc R U
C11 C 0.5984(3) 0.6129(2) 0.8207(2) 0.0642(6) Uani 1 1 d . .
H11 H 0.6693 0.5481 0.8588 0.077 Uiso 1 1 calc R U

loop_
_atom_site_aniso_label
_atom_site_aniso_U_11
_atom_site_aniso_U_22
_atom_site_aniso_U_33
_atom_site_aniso_U_23
_atom_site_aniso_U_13
_atom_site_aniso_U_12
O1 0.0414(8) 0.0404(7) 0.0530(9) -0.0055(6) -0.0177(7) -0.0054(6)
O3 0.0354(7) 0.0514(9) 0.0536(9) 0.0011(7) 0.0027(7) -0.0066(6)
N3 0.0333(8) 0.0320(8) 0.0365(8) -0.0093(7) -0.0038(7) -0.0070(6)
O4 0.0447(8) 0.0543(9) 0.0610(10) 0.0065(8) -0.0054(7) 0.0036(7)
O2 0.0443(9) 0.0704(11) 0.0634(10) 0.0161(8) -0.0062(8) -0.0163(8)
N2 0.0476(10) 0.0404(9) 0.0430(10) -0.0161(8) 0.0025(8) -0.0060(8)
C23 0.0355(10) 0.0317(10) 0.0398(10) -0.0101(8) -0.0080(8) -0.0081(8)
N1 0.0633(12) 0.0492(11) 0.0562(12) -0.0082(10) 0.0000(10) -0.0050(9)
C28 0.0340(10) 0.0382(10) 0.0388(11) -0.0111(9) -0.0034(8) -0.0098(8)
C22 0.0432(11) 0.0363(10) 0.0466(12) -0.0092(9) -0.0111(10) -0.0090(9)
C1 0.0375(10) 0.0405(11) 0.0405(11) -0.0142(9) 0.0035(9) -0.0105(8)
C17 0.0416(11) 0.0396(11) 0.0560(13) -0.0223(10) -0.0039(10) -0.0158(9)
C8 0.0353(10) 0.0382(10) 0.0527(12) -0.0221(9) 0.0014(9) -0.0131(8)
C24 0.0379(11) 0.0436(11) 0.0470(12) -0.0134(10) -0.0036(9) 0.0003(9)
C27 0.0364(10) 0.0401(11) 0.0440(12) -0.0084(9) -0.0076(9) -0.0013(8)
C9 0.0404(11) 0.0411(11) 0.0521(12) -0.0238(10) 0.0005(9) -0.0152(9)
C7 0.0393(10) 0.0424(11) 0.0496(12) -0.0210(9) -0.0016(9) -0.0133(8)
C2 0.0469(11) 0.0374(11) 0.0453(12) -0.0141(9) 0.0018(9) -0.0093(9)
C14 0.0432(11) 0.0473(12) 0.0575(13) -0.0268(10) 0.0040(10) -0.0164(10)
C26 0.0526(13) 0.0504(12) 0.0367(11) -0.0049(9) -0.0016(10) -0.0056(10)
C3 0.0543(13) 0.0381(11) 0.0504(13) -0.0159(10) -0.0013(10) -0.0023(9)
C6 0.0489(12) 0.0477(13) 0.0562(14) -0.0165(11) -0.0019(11) -0.0065(10)
C16 0.0364(11) 0.0429(11) 0.0747(16) -0.0269(11) -0.0077(10) -0.0126(9)
C25 0.0462(12) 0.0603(14) 0.0447(13) -0.0144(11) 0.0095(10) -0.0050(10)
C18 0.0568(13) 0.0448(12) 0.0636(15) -0.0210(11) -0.0083(11) -0.0156(10)
C10 0.0499(12) 0.0510(13) 0.0581(14) -0.0265(11) -0.0042(11) -0.0097(10)
C15 0.0388(11) 0.0526(13) 0.0717(16) -0.0351(12) 0.0085(11) -0.0145(10)
C4 0.0619(14) 0.0653(15) 0.0550(14) -0.0237(12) -0.0086(12) -0.0144(12)
C13 0.0596(14) 0.0694(15) 0.0598(15) -0.0352(13) 0.0127(12) -0.0215(12)
C19 0.0770(17) 0.0515(14) 0.0715(16) -0.0148(12) -0.0224(14) -0.0235(13)
C21 0.0434(13) 0.0532(14) 0.094(2) -0.0303(14) -0.0136(13) -0.0110(10)
C12 0.0813(18) 0.0763(17) 0.0520(15) -0.0250(13) -0.0028(14) -0.0192(15)
C20 0.0578(15) 0.0495(14) 0.103(2) -0.0186(15) -0.0322(15) -0.0096(11)
C5 0.0755(17) 0.0654(16) 0.0518(15) -0.0144(13) -0.0143(13) -0.0011(13)
C11 0.0735(16) 0.0636(15) 0.0612(16) -0.0225(13) -0.0146(13) -0.0120(13)

loop_
_atom_type_symbol
_atom_type_description
_atom_type_scat_dispersion_real
_atom_type_scat_dispersion_imag
_atom_type_scat_source
C C 0.0033 0.0016 'International Tables Vol C Tables 4.2.6.8 and 6.1.1.4'
H H 0.0000 0.0000 'International Tables Vol C Tables 4.2.6.8 and 6.1.1.4'
N N 0.0061 0.0033 'International Tables Vol C Tables 4.2.6.8 and 6.1.1.4'
O O 0.0106 0.0060 'International Tables Vol C Tables 4.2.6.8 and 6.1.1.4'

loop_
_geom_angle_atom_site_label_1
_geom_angle_atom_site_label_2
_geom_angle_atom_site_label_3
_geom_angle
C28 O3 H3 109.5
C1 N3 C7 111.97(13)
C1 N3 H3A 109.2
C7 N3 H3A 109.2
C1 N3 H3B 109.2
C7 N3 H3B 109.2
H3A N3 H3B 107.9
C27 O4 H4 109.5
C6 N2 C4 106.25(18)
C6 N2 C3 127.86(18)
C4 N2 C3 125.67(18)
C28 C23 C24 119.46(17)
C28 C23 C22 119.44(16)
C24 C23 C22 121.03(17)
C6 N1 C5 104.84(19)
O3 C28 C23 122.10(16)
O3 C28 C27 117.63(16)
C23 C28 C27 120.26(16)
O2 C22 O1 122.44(18)
O2 C22 C23 118.57(17)
O1 C22 C23 118.98(17)
N3 C1 C2 112.35(14)
N3 C1 H1A 109.1
C2 C1 H1A 109.1
N3 C1 H1B 109.1
C2 C1 H1B 109.1
H1A C1 H1B 107.9
C8 C17 C18 123.58(19)
C8 C17 C16 119.06(19)
C18 C17 C16 117.35(19)
C9 C8 C17 120.71(17)
C9 C8 C7 120.73(18)
C17 C8 C7 118.52(18)
C25 C24 C23 120.12(18)
C25 C24 H24 119.9
C23 C24 H24 119.9
O4 C27 C26 123.94(18)
O4 C27 C28 116.88(17)
C26 C27 C28 119.18(17)
C8 C9 C10 123.67(18)
C8 C9 C14 119.50(19)
C10 C9 C14 116.83(19)
N3 C7 C8 112.67(14)
N3 C7 H7A 109.1
C8 C7 H7A 109.1
N3 C7 H7B 109.1
C8 C7 H7B 109.1
H7A C7 H7B 107.8
C1 C2 C3 110.61(15)
C1 C2 H2A 109.5
C3 C2 H2A 109.5
C1 C2 H2B 109.5
C3 C2 H2B 109.5
H2A C2 H2B 108.1
C15 C14 C13 121.6(2)
C15 C14 C9 119.4(2)
C13 C14 C9 119.1(2)
C27 C26 C25 120.62(19)
C27 C26 H26 119.7
C25 C26 H26 119.7
N2 C3 C2 112.10(15)
N2 C3 H3C 109.2
C2 C3 H3C 109.2
N2 C3 H3D 109.2
C2 C3 H3D 109.2
H3C C3 H3D 107.9
N1 C6 N2 112.3(2)
N1 C6 H6 123.9
N2 C6 H6 123.9
C15 C16 C21 121.5(2)
C15 C16 C17 119.4(2)
C21 C16 C17 119.0(2)
C24 C25 C26 120.27(19)
C24 C25 H25 119.9
C26 C25 H25 119.9
C19 C18 C17 121.6(2)
C19 C18 H18 119.2
C17 C18 H18 119.2
C11 C10 C9 121.7(2)
C11 C10 H10 119.2
C9 C10 H10 119.2
C14 C15 C16 121.89(19)
C14 C15 H15 119.1
C16 C15 H15 119.1
C5 C4 N2 106.1(2)
C5 C4 H4A 126.9
N2 C4 H4A 126.9
C12 C13 C14 121.2(2)
C12 C13 H13 119.4
C14 C13 H13 119.4
C18 C19 C20 120.5(2)
C18 C19 H19 119.8
C20 C19 H19 119.8
C20 C21 C16 120.9(2)
C20 C21 H21 119.5
C16 C21 H21 119.5
C13 C12 C11 120.3(2)
C13 C12 H12 119.9
C11 C12 H12 119.9
C21 C20 C19 120.6(2)
C21 C20 H20 119.7
C19 C20 H20 119.7
C4 C5 N1 110.5(2)
C4 C5 H5 124.7
N1 C5 H5 124.7
C10 C11 C12 121.0(2)
C10 C11 H11 119.5
C12 C11 H11 119.5

loop_
_geom_bond_atom_site_label_1
_geom_bond_atom_site_label_2
_geom_bond_distance
O1 C22 1.265(2)
O3 C28 1.355(2)
O3 H3 0.8200
N3 C1 1.484(2)
N3 C7 1.493(2)
N3 H3A 0.8900
N3 H3B 0.8900
O4 C27 1.360(2)
O4 H4 0.8200
O2 C22 1.255(2)
N2 C6 1.347(2)
N2 C4 1.366(3)
N2 C3 1.457(2)
C23 C28 1.391(2)
C23 C24 1.397(2)
C23 C22 1.490(3)
N1 C6 1.308(3)
N1 C5 1.363(3)
C28 C27 1.399(3)
C1 C2 1.519(3)
C1 H1A 0.9700
C1 H1B 0.9700
C17 C8 1.410(3)
C17 C18 1.424(3)
C17 C16 1.442(3)
C8 C9 1.403(3)
C8 C7 1.508(2)
C24 C25 1.369(3)
C24 H24 0.9300
C27 C26 1.378(3)
C9 C10 1.428(3)
C9 C14 1.439(3)
C7 H7A 0.9700
C7 H7B 0.9700
C2 C3 1.523(3)
C2 H2A 0.9700
C2 H2B 0.9700
C14 C15 1.386(3)
C14 C13 1.430(3)
C26 C25 1.391(3)
C26 H26 0.9300
C3 H3C 0.9700
C3 H3D 0.9700
C6 H6 0.9300
C16 C15 1.390(3)
C16 C21 1.426(3)
C25 H25 0.9300
C18 C19 1.358(3)
C18 H18 0.9300
C10 C11 1.357(3)
C10 H10 0.9300
C15 H15 0.9300
C4 C5 1.347(3)
C4 H4A 0.9300
C13 C12 1.345(3)
C13 H13 0.9300
C19 C20 1.413(3)
C19 H19 0.9300
C21 C20 1.347(3)
C21 H21 0.9300
C12 C11 1.402(3)
C12 H12 0.9300
C20 H20 0.9300
C5 H5 0.9300
C11 H11 0.9300
